data_1543415
loop_
_publ_author_name
'Kitagawa, Hakuba'
'Ohtsu, Hiroyoshi'
'Cruz-Cabeza, Aurora J.'
'Kawano, Masaki'

_publ_section_title
;
 Isolation and evolution of labile sulfur allotropesviakinetic
 encapsulation in interactive porous networks
;
_journal_issue 4
_journal_name_full IUCrJ
_journal_paper_doi 10.1107/S2052252516008423
_journal_volume 3
_journal_year 2016
_chemical_formula_moiety '(CuI)1.88 (N1C5H4C6H4)4C (bent-S3)1.00'
_chemical_formula_sum 'C45 H32 Cu1.88 I1.88 N4 S3.01'
_chemical_formula_weight 1083.34
_chemical_name_systematic
;
 ?
;
_space_group_crystal_system tetragonal
_space_group_IT_number 82
_space_group_name_Hall 'I -4'
_space_group_name_H-M_alt 'I -4'
_symmetry_space_group_name_Hall 'I -4'
_symmetry_space_group_name_H-M 'I -4'
_atom_sites_solution_hydrogens geom
_atom_sites_solution_primary direct
_atom_sites_solution_secondary difmap
_audit_creation_method SHELXL-2014
_cell_angle_alpha 90
_cell_angle_beta 90
_cell_angle_gamma 90
_cell_formula_units_Z 4
_cell_length_a 26.8987(5)
_cell_length_b 26.8987(5)
_cell_length_c 7.1788(1)
_cell_measurement_reflns_used 49763
_cell_measurement_temperature 350(2)
_cell_measurement_theta_max 26.391
_cell_measurement_theta_min 2.695
_cell_volume 5194.15(15)
_computing_cell_refinement HKL3000
_computing_data_collection 'PAL ADSC Quantum-210 ADX Program'
_computing_data_reduction HKL3000
_computing_molecular_graphics 'Ortep-3 for Windows (Farrugia, 1997)'
_computing_publication_material 'WinGX publication routines (Farrugia, 1999)'
_computing_structure_refinement 'SHELXL-2014 (Sheldrick, 2014)'
_computing_structure_solution 'SHELXS-97 (Sheldrick, 1990)'
_diffrn_ambient_temperature 350(2)
_diffrn_measured_fraction_theta_full 0.794
_diffrn_measured_fraction_theta_max 0.997
_diffrn_measurement_device_type 'ADSC Q210 CCD area detector'
_diffrn_measurement_method 'omega scan'
_diffrn_radiation_monochromator 'Si(111) double crystal monochromator'
_diffrn_radiation_type synchrotron
_diffrn_radiation_wavelength 0.800
_diffrn_reflns_av_R_equivalents 0.0429
_diffrn_reflns_av_unetI/netI 0.0154
_diffrn_reflns_Laue_measured_fraction_full 0.794
_diffrn_reflns_Laue_measured_fraction_max 0.997
_diffrn_reflns_limit_h_max 29
_diffrn_reflns_limit_h_min -29
_diffrn_reflns_limit_k_max 29
_diffrn_reflns_limit_k_min -29
_diffrn_reflns_limit_l_max 7
_diffrn_reflns_limit_l_min -7
_diffrn_reflns_number 49763
_diffrn_reflns_point_group_measured_fraction_full 0.789
_diffrn_reflns_point_group_measured_fraction_max 0.998
_diffrn_reflns_theta_full 28.685
_diffrn_reflns_theta_max 26.391
_diffrn_reflns_theta_min 2.695
_diffrn_source 'PLSII 2D bending magnet'
_exptl_absorpt_coefficient_mu 2.676
_exptl_absorpt_correction_T_max 0.5668
_exptl_absorpt_correction_T_min 0.5234
_exptl_absorpt_correction_type multi-scan
_exptl_absorpt_process_details
;
[c.f. r.h. blessing, acta cryst. (1995), a51, 33-38]
;
_exptl_crystal_colour 'brownish yellow'
_exptl_crystal_density_diffrn 1.384
_exptl_crystal_density_method 'not measured'
_exptl_crystal_description needle
_exptl_crystal_F_000 2127
_exptl_crystal_size_max 0.760
_exptl_crystal_size_mid 0.050
_exptl_crystal_size_min 0.050
_refine_diff_density_max 0.319
_refine_diff_density_min -0.496
_refine_diff_density_rms 0.061
_refine_ls_abs_structure_details
;
 Flack x determined using 1373 quotients [(I+)-(I-)]/[(I+)+(I-)]
 (Parsons, Flack and Wagner, Acta Cryst. B69 (2013) 249-259).
;
_refine_ls_abs_structure_Flack -0.149(17)
_refine_ls_extinction_method none
_refine_ls_goodness_of_fit_ref 1.053
_refine_ls_hydrogen_treatment constr
_refine_ls_matrix_type full
_refine_ls_number_parameters 338
_refine_ls_number_reflns 3717
_refine_ls_number_restraints 77
_refine_ls_restrained_S_all 1.049
_refine_ls_R_factor_all 0.0460
_refine_ls_R_factor_gt 0.0412
_refine_ls_shift/su_max 0.001
_refine_ls_shift/su_mean 0.000
_refine_ls_structure_factor_coef Fsqd
_refine_ls_weighting_details 'w=1/[\s^2^(Fo^2^)+(0.0953P)^2^] where P=(Fo^2^+2Fc^2^)/3'
_refine_ls_weighting_scheme calc
_refine_ls_wR_factor_gt 0.1146
_refine_ls_wR_factor_ref 0.1203
_reflns_Friedel_coverage 0.828
_reflns_Friedel_fraction_full 0.783
_reflns_Friedel_fraction_max 0.999
_reflns_number_gt 3278
_reflns_number_total 3717
_reflns_threshold_expression 'I > 2\s(I)'
_cod_data_source_file ed5008.cif
_cod_data_source_block 350k_S_helical
_cod_original_cell_volume 5194.1(2)
_cod_database_code 1543415
_shelx_space_group_comment
;
The symmetry employed for this shelxl refinement is uniquely defined
by the following loop, which should always be used as a source of
symmetry information in preference to the above space-group names.
They are only intended as comments.
;
_shelx_estimated_absorpt_t_min 0.236
_shelx_estimated_absorpt_t_max 0.878
_shelxl_version_number 2014-3

loop_
_space_group_symop_operation_xyz
'x, y, z'
'-x, -y, z'
'y, -x, -z'
'-y, x, -z'
'x+1/2, y+1/2, z+1/2'
'-x+1/2, -y+1/2, z+1/2'
'y+1/2, -x+1/2, -z+1/2'
'-y+1/2, x+1/2, -z+1/2'

loop_
_atom_site_label
_atom_site_type_symbol
_atom_site_fract_x
_atom_site_fract_y
_atom_site_fract_z
_atom_site_U_iso_or_equiv
_atom_site_adp_type
_atom_site_occupancy
_atom_site_site_symmetry_order
_atom_site_calc_flag
_atom_site_refinement_flags_posn
_atom_site_refinement_flags_adp
_atom_site_refinement_flags_occupancy
_atom_site_disorder_assembly
_atom_site_disorder_group
S1A S 0.573(2) 0.742(2) 0.713(12) 0.67(6) Uani 0.403(14) 1 d D U P A 1
S2A S 0.521(2) 0.7343(17) 0.531(10) 0.60(5) Uani 0.403(14) 1 d D U P A 1
S3A S 0.527(2) 0.773(2) 0.304(13) 0.61(6) Uani 0.403(14) 1 d D U P A 1
S1B S 0.6038(9) 0.762(2) 1.322(10) 0.22(4) Uani 0.099(14) 1 d D U P B 3
S2B S 0.5409(15) 0.769(3) 1.189(11) 0.20(3) Uani 0.099(14) 1 d D U P B 3
S3B S 0.515(4) 0.745(4) 0.957(13) 0.29(5) Uani 0.099(14) 1 d D U P B 3
I1 I 0.69522(3) 0.75402(4) 0.38398(15) 0.1201(3) Uani 0.9381 1 d . . P C .
Cu1 Cu 0.74940(7) 0.70135(5) 0.6238(3) 0.1183(5) Uani 0.9381 1 d . . P . .
C1 C 1.0000 0.5000 -0.2500 0.091(5) Uani 1 4 d S T P . .
C2 C 0.5000 0.5000 1.5000 0.093(5) Uani 1 4 d S T P . .
N1A N 0.7974(5) 0.6598(5) 0.4667(15) 0.119(4) Uani 1 1 d D . . C 1
C2A C 0.8405(9) 0.6438(11) 0.531(2) 0.191(12) Uani 1 1 d D . . C 1
H2AA H 0.8485 0.6508 0.6543 0.229 Uiso 1 1 calc R U . C 1
C3A C 0.8753(6) 0.6166(7) 0.424(2) 0.142(6) Uani 1 1 d D . . C 1
H3AA H 0.9055 0.6065 0.4749 0.170 Uiso 1 1 calc R U . C 1
C4A C 0.8632(5) 0.6054(5) 0.2426(16) 0.097(3) Uani 1 1 d D . . C 1
C5A C 0.8196(7) 0.6242(8) 0.177(2) 0.154(7) Uani 1 1 d D . . C 1
H5AA H 0.8110 0.6190 0.0532 0.185 Uiso 1 1 calc R U . C 1
C6A C 0.7878(7) 0.6509(9) 0.292(2) 0.159(9) Uani 1 1 d D . . C 1
H6AA H 0.7583 0.6630 0.2418 0.191 Uiso 1 1 calc R U . C 1
C7A C 0.8961(4) 0.5771(4) 0.1196(16) 0.093(3) Uani 1 1 d D . . C 1
C8A C 0.8790(5) 0.5457(5) -0.0214(18) 0.110(3) Uani 1 1 d D . . C 1
H8AA H 0.8450 0.5410 -0.0345 0.132 Uiso 1 1 calc R U . C 1
C9A C 0.9110(4) 0.5212(5) -0.1436(16) 0.103(3) Uani 1 1 d D . . C 1
H9AA H 0.8981 0.5017 -0.2389 0.123 Uiso 1 1 calc R U . C 1
C10A C 0.9619(4) 0.5260(4) -0.1230(17) 0.092(3) Uani 1 1 d D . . C 1
C11A C 0.9790(5) 0.5567(4) 0.0221(16) 0.098(3) Uani 1 1 d D . . C 1
H11A H 1.0131 0.5605 0.0385 0.117 Uiso 1 1 calc R U . C 1
C12A C 0.9473(4) 0.5813(4) 0.1406(15) 0.105(3) Uani 1 1 d D . . C 1
H12A H 0.9602 0.6009 0.2357 0.126 Uiso 1 1 calc R U . C 1
N1B N 0.6971(6) 0.6613(5) 0.7693(16) 0.118(3) Uani 0.70(3) 1 d D . P C 1
C2B C 0.6842(14) 0.6808(10) 0.928(4) 0.156(13) Uani 0.70(3) 1 d D . P C 1
H2BA H 0.6974 0.7113 0.9634 0.188 Uiso 0.70(3) 1 calc R U P C 1
C3B C 0.6500(13) 0.6559(8) 1.047(3) 0.130(9) Uani 0.70(3) 1 d D . P C 1
H3BA H 0.6391 0.6709 1.1562 0.156 Uiso 0.70(3) 1 calc R U P C 1
C4B C 0.6334(6) 0.6097(6) 0.9982(19) 0.114(4) Uani 0.70(3) 1 d D . P C 1
C5B C 0.6408(13) 0.5952(9) 0.817(3) 0.149(14) Uani 0.70(3) 1 d D . P C 1
H5BA H 0.6240 0.5681 0.7672 0.179 Uiso 0.70(3) 1 calc R U P C 1
C6B C 0.6744(12) 0.6224(11) 0.708(3) 0.148(11) Uani 0.70(3) 1 d D . P C 1
H6BA H 0.6806 0.6120 0.5870 0.177 Uiso 0.70(3) 1 calc R U P C 1
C7B C 0.5981(4) 0.5827(5) 1.1270(17) 0.106(3) Uani 1 1 d D . . C 1
C8B C 0.5913(5) 0.5314(4) 1.1075(18) 0.113(3) Uani 1 1 d D . . C 1
H8BA H 0.6079 0.5142 1.0137 0.135 Uiso 1 1 calc R U . C 1
C9B C 0.5599(5) 0.5060(5) 1.2281(15) 0.100(3) Uani 1 1 d D . . C 1
H9BA H 0.5557 0.4719 1.2142 0.120 Uiso 1 1 calc R U . C 1
C10B C 0.5343(5) 0.5310(5) 1.3706(13) 0.099(3) Uani 1 1 d D . . C 1
C11B C 0.5411(5) 0.5817(4) 1.389(2) 0.116(4) Uani 1 1 d D . . C 1
H11B H 0.5240 0.5995 1.4798 0.139 Uiso 1 1 calc R U . C 1
C12B C 0.5739(6) 0.6054(5) 1.270(2) 0.125(5) Uani 1 1 d D . . C 1
H12B H 0.5799 0.6391 1.2894 0.151 Uiso 1 1 calc R U . C 1
N1Y N 0.6971(6) 0.6613(5) 0.7693(16) 0.118(3) Uani 0.30(3) 1 d D . P C 2
C2Y C 0.6561(15) 0.6823(13) 0.828(8) 0.14(2) Uani 0.30(3) 1 d D . P C 2
H2YA H 0.6483 0.7139 0.7851 0.165 Uiso 0.30(3) 1 calc R U P C 2
C3Y C 0.6230(15) 0.6590(12) 0.955(8) 0.113(15) Uani 0.30(3) 1 d D . P C 2
H3YA H 0.5960 0.6757 1.0061 0.135 Uiso 0.30(3) 1 calc R U P C 2
C4Y C 0.6334(6) 0.6097(6) 0.9982(19) 0.114(4) Uani 0.30(3) 1 d D . P C 2
C5Y C 0.6756(13) 0.5890(13) 0.928(7) 0.109(15) Uani 0.30(3) 1 d D . P C 2
H5YA H 0.6831 0.5560 0.9548 0.131 Uiso 0.30(3) 1 calc R U P C 2
C6Y C 0.7076(13) 0.6171(12) 0.816(6) 0.107(16) Uani 0.30(3) 1 d D . P C 2
H6YA H 0.7373 0.6030 0.7758 0.128 Uiso 0.30(3) 1 calc R U P C 2

loop_
_atom_site_aniso_label
_atom_site_aniso_U_11
_atom_site_aniso_U_22
_atom_site_aniso_U_33
_atom_site_aniso_U_23
_atom_site_aniso_U_13
_atom_site_aniso_U_12
S1A 0.46(7) 0.44(6) 1.10(17) 0.12(10) -0.04(10) 0.20(5)
S2A 0.37(5) 0.34(5) 1.08(16) 0.15(7) -0.15(9) 0.11(5)
S3A 0.46(7) 0.32(5) 1.04(16) 0.11(8) -0.13(11) 0.16(5)
S1B 0.047(14) 0.21(4) 0.40(9) 0.00(5) -0.05(3) 0.055(17)
S2B 0.09(2) 0.15(4) 0.37(9) -0.05(4) -0.02(3) 0.03(2)
S3B 0.22(6) 0.18(5) 0.49(13) -0.05(8) -0.05(8) 0.05(5)
I1 0.1301(6) 0.1384(6) 0.0919(4) 0.0075(5) -0.0009(7) 0.0191(5)
Cu1 0.1338(9) 0.1263(9) 0.0948(9) -0.0003(12) 0.0261(9) 0.0129(10)
C1 0.104(8) 0.104(8) 0.065(11) 0.000 0.000 0.000
C2 0.109(9) 0.109(9) 0.061(11) 0.000 0.000 0.000
N1A 0.134(9) 0.136(9) 0.085(6) 0.006(6) 0.001(6) 0.031(7)
C2A 0.23(2) 0.28(3) 0.064(7) -0.008(13) 0.003(11) 0.12(2)
C3A 0.143(11) 0.183(15) 0.099(11) 0.004(10) 0.007(9) 0.051(10)
C4A 0.107(8) 0.113(8) 0.070(6) -0.007(6) 0.000(6) 0.011(6)
C5A 0.180(17) 0.184(16) 0.099(9) -0.015(10) 0.003(10) 0.083(14)
C6A 0.161(15) 0.21(2) 0.102(11) -0.026(11) -0.021(9) 0.090(15)
C7A 0.098(6) 0.112(7) 0.070(7) -0.002(6) -0.001(5) 0.013(5)
C8A 0.103(7) 0.137(9) 0.089(7) -0.016(7) 0.003(6) 0.013(7)
C9A 0.100(7) 0.124(7) 0.085(7) -0.019(6) 0.000(6) 0.003(5)
C10A 0.100(7) 0.093(6) 0.083(7) -0.001(6) 0.001(6) 0.005(5)
C11A 0.118(8) 0.112(8) 0.064(6) -0.006(5) -0.008(5) 0.017(6)
C12A 0.124(8) 0.118(8) 0.073(7) -0.009(6) 0.003(6) 0.010(6)
N1B 0.149(10) 0.120(9) 0.085(7) 0.001(6) 0.015(7) 0.017(8)
C2B 0.20(3) 0.15(2) 0.113(19) -0.034(15) 0.04(2) -0.085(19)
C3B 0.18(2) 0.130(16) 0.082(14) -0.030(11) 0.042(15) -0.024(16)
C4B 0.135(11) 0.119(10) 0.087(8) -0.004(7) 0.010(8) -0.014(8)
C5B 0.20(3) 0.147(19) 0.101(15) -0.020(14) 0.063(19) -0.06(2)
C6B 0.15(2) 0.18(2) 0.113(18) -0.050(17) 0.024(18) -0.030(18)
C7B 0.110(7) 0.140(10) 0.069(7) 0.002(7) 0.006(7) -0.011(6)
C8B 0.136(9) 0.129(9) 0.073(6) 0.004(8) 0.017(8) 0.000(7)
C9B 0.129(8) 0.110(8) 0.060(5) -0.001(6) 0.015(5) 0.004(6)
C10B 0.129(9) 0.119(8) 0.048(5) 0.004(6) 0.009(6) -0.004(6)
C11B 0.131(8) 0.125(9) 0.091(7) 0.011(8) 0.009(9) -0.007(7)
C12B 0.161(13) 0.112(9) 0.103(10) -0.013(7) 0.040(9) -0.007(8)
N1Y 0.149(10) 0.120(9) 0.085(7) 0.001(6) 0.015(7) 0.017(8)
C2Y 0.21(6) 0.08(3) 0.12(4) -0.01(3) -0.02(5) -0.04(3)
C3Y 0.12(3) 0.12(3) 0.10(4) -0.01(3) 0.02(3) -0.04(3)
C4Y 0.135(11) 0.119(10) 0.087(8) -0.004(7) 0.010(8) -0.014(8)
C5Y 0.09(2) 0.12(3) 0.11(4) 0.01(3) 0.01(3) 0.01(2)
C6Y 0.07(2) 0.15(4) 0.10(3) -0.03(3) 0.05(2) 0.01(2)

loop_
_atom_type_symbol
_atom_type_description
_atom_type_scat_dispersion_real
_atom_type_scat_dispersion_imag
_atom_type_scat_source
C C 0.0043 0.0021 'International Tables Vol C Tables 4.2.6.8 and 6.1.1.4'
Cu Cu 0.2655 1.5610 'International Tables Vol C Tables 4.2.6.8 and 6.1.1.4'
I I -0.2698 2.2366 'International Tables Vol C Tables 4.2.6.8 and 6.1.1.4'
N N 0.0082 0.0043 'International Tables Vol C Tables 4.2.6.8 and 6.1.1.4'
S S 0.1506 0.1570 'International Tables Vol C Tables 4.2.6.8 and 6.1.1.4'
H H 0.0000 0.0000 'International Tables Vol C Tables 4.2.6.8 and 6.1.1.4'

loop_
_geom_angle_atom_site_label_1
_geom_angle_atom_site_label_2
_geom_angle_atom_site_label_3
_geom_angle
_geom_angle_site_symmetry_1
_geom_angle_site_symmetry_3
S1A S2A S3A 116(5) . .
S2B S1B I1 161(4) . 1_556
S3B S2B S1B 135(4) . .
S1B I1 Cu1 134.3(16) 1_554 .
S1B I1 Cu1 112.4(16) 1_554 6_664
Cu1 I1 Cu1 112.67(4) . 6_664
N1A Cu1 N1B 115.2(5) . .
N1A Cu1 I1 106.3(3) . .
N1B Cu1 I1 103.4(4) . .
N1A Cu1 I1 106.2(4) . 6_665
N1B Cu1 I1 105.2(4) . 6_665
I1 Cu1 I1 121.17(5) . 6_665
C10A C1 C10A 110.5(5) 8_644 2_765
C10A C1 C10A 107.4(9) 8_644 7_564
C10A C1 C10A 110.5(5) 2_765 7_564
C10A C1 C10A 110.5(5) 8_644 .
C10A C1 C10A 107.4(9) 2_765 .
C10A C1 C10A 110.5(5) 7_564 .
C10B C2 C10B 106.5(9) . 2_665
C10B C2 C10B 111.0(4) . 4_658
C10B C2 C10B 111.0(5) 2_665 4_658
C10B C2 C10B 111.0(4) . 3_568
C10B C2 C10B 111.0(4) 2_665 3_568
C10B C2 C10B 106.5(9) 4_658 3_568
C6A N1A C2A 116.9(13) . .
C6A N1A Cu1 120.3(11) . .
C2A N1A Cu1 122.7(10) . .
N1A C2A C3A 124.1(15) . .
C4A C3A C2A 118.0(15) . .
C5A C4A C3A 116.8(12) . .
C5A C4A C7A 120.3(11) . .
C3A C4A C7A 122.8(12) . .
C4A C5A C6A 121.2(14) . .
N1A C6A C5A 122.9(15) . .
C12A C7A C8A 117.0(10) . .
C12A C7A C4A 119.3(10) . .
C8A C7A C4A 123.7(10) . .
C7A C8A C9A 122.7(11) . .
C10A C9A C8A 120.0(11) . .
C9A C10A C11A 117.2(10) . .
C9A C10A C1 123.6(9) . .
C11A C10A C1 119.2(8) . .
C12A C11A C10A 122.6(11) . .
C11A C12A C7A 120.6(11) . .
C6B N1B C2B 119.9(16) . .
C6B N1B Cu1 125.2(12) . .
C2B N1B Cu1 114.5(12) . .
N1B C2B C3B 120.6(17) . .
C4B C3B C2B 119.0(15) . .
C3B C4B C5B 116.9(15) . .
C3B C4B C7B 119.1(13) . .
C5B C4B C7B 122.4(14) . .
C4B C5B C6B 118.2(18) . .
N1B C6B C5B 122.8(18) . .
C12B C7B C8B 117.1(11) . .
C12B C7B C4B 123.2(12) . .
C8B C7B C4B 119.6(11) . .
C9B C8B C7B 120.1(11) . .
C8B C9B C10B 121.2(12) . .
C11B C10B C9B 118.5(11) . .
C11B C10B C2 123.4(9) . .
C9B C10B C2 118.1(10) . .
C10B C11B C12B 118.6(12) . .
C7B C12B C11B 124.4(13) . .

loop_
_geom_bond_atom_site_label_1
_geom_bond_atom_site_label_2
_geom_bond_distance
_geom_bond_site_symmetry_2
S1A S2A 1.94(3) .
S2A S3A 1.95(3) .
S1B S2B 1.95(3) .
S1B I1 2.51(2) 1_556
S2B S3B 1.93(3) .
I1 S1B 2.51(2) 1_554
I1 Cu1 2.664(2) .
I1 Cu1 2.674(2) 6_664
Cu1 N1A 2.047(11) .
Cu1 N1B 2.057(12) .
Cu1 I1 2.674(2) 6_665
C1 C10A 1.539(11) 8_644
C1 C10A 1.539(11) 2_765
C1 C10A 1.539(11) 7_564
C1 C10A 1.539(11) .
C2 C10B 1.552(11) .
C2 C10B 1.552(11) 2_665
C2 C10B 1.552(11) 4_658
C2 C10B 1.552(11) 3_568
N1A C6A 1.304(18) .
N1A C2A 1.32(2) .
C2A C3A 1.42(2) .
C3A C4A 1.376(18) .
C4A C5A 1.359(18) .
C4A C7A 1.464(15) .
C5A C6A 1.389(19) .
C7A C12A 1.392(15) .
C7A C8A 1.394(16) .
C8A C9A 1.395(15) .
C9A C10A 1.383(14) .
C10A C11A 1.407(15) .
C11A C12A 1.374(15) .
N1B C6B 1.29(2) .
N1B C2B 1.30(2) .
C2B C3B 1.42(2) .
C3B C4B 1.37(2) .
C4B C5B 1.37(2) .
C4B C7B 1.511(18) .
C5B C6B 1.40(2) .
C7B C12B 1.360(16) .
C7B C8B 1.400(16) .
C8B C9B 1.389(15) .
C9B C10B 1.404(14) .
C10B C11B 1.383(16) .
C11B C12B 1.384(17) .
C2Y C3Y 1.42(3) .
C5Y C6Y 1.40(3) .
